data_4020497
loop_
_publ_author_name
'Rafael Pedrosa'
'Sonia Sayalero'
'Martina Vicente'
'Bernab\'e Casado'

_publ_section_title
;
 Chiral Template Mediated Diastereoselective Intramolecular
 Diels-Alder Reaction Using Furan as a Diene.
 Toward the Synthesis of Enantiopure Trisubstituted
 Tetrahydroepoxyisoindolones
;
_journal_name_full 'Journal of Organic Chemistry'
_journal_page_first 7273
_journal_page_last 7278
_journal_paper_doi 10.1021/jo0509509
_journal_volume 70
_journal_year 2005
_chemical_absolute_configuration rm
_chemical_formula_sum 'C38 H44 N2 O3'
_chemical_formula_weight 576.75
_space_group_IT_number 19
_symmetry_cell_setting orthorhombic
_symmetry_space_group_name_Hall 'P 2ac 2ab'
_symmetry_space_group_name_H-M 'P 21 21 21'
_cell_angle_alpha 90.00
_cell_angle_beta 90.00
_cell_angle_gamma 90.00
_cell_formula_units_Z 4
_cell_length_a 11.0669(17)
_cell_length_b 13.257(2)
_cell_length_c 22.029(3)
_cell_measurement_temperature 293(2)
_cell_volume 3232.1(9)
_diffrn_ambient_temperature 293(2)
_exptl_crystal_density_diffrn 1.185
_cod_depositor_comments
;
The following automatic conversions were performed:
'_symmetry_cell_setting' value 'Orthorhombic' changed to 'orthorhombic'
according to '/home/saulius/struct/CIF-dictionaries/cif_core.dic'
dictionary named 'cif_core.dic' version 2.4.1 from 2010-06-29.

Automatic conversion script
Id: cif_fix_enum 1527 2010-12-29 10:47:43Z saulius 
;
_cod_database_code 4020497

loop_
_symmetry_equiv_pos_as_xyz
'x, y, z'
'-x+1/2, -y, z+1/2'
'-x, y+1/2, -z+1/2'
'x+1/2, -y+1/2, -z'

loop_
_atom_site_label
_atom_site_type_symbol
_atom_site_fract_x
_atom_site_fract_y
_atom_site_fract_z
_atom_site_U_iso_or_equiv
_atom_site_adp_type
_atom_site_occupancy
_atom_site_symmetry_multiplicity
_atom_site_calc_flag
_atom_site_refinement_flags
_atom_site_disorder_assembly
_atom_site_disorder_group
O1 O 0.58037(11) 0.82513(10) 0.19903(5) 0.0518(4) Uani 1 1 d . . .
N2 N 0.22131(13) 1.01815(12) 0.05724(7) 0.0472(4) Uani 1 1 d . . .
O2 O 0.42337(11) 1.15037(10) 0.09721(6) 0.0542(4) Uani 1 1 d . . .
N1 N 0.36936(13) 0.85254(12) 0.21756(7) 0.0447(4) Uani 1 1 d . . .
C1 C 0.47058(15) 0.86654(15) 0.17574(8) 0.0451(5) Uani 1 1 d . . .
H1 H 0.4829 0.9393 0.1710 0.054 Uiso 1 1 calc R . .
O3 O 0.16779(14) 1.11848(14) -0.02402(7) 0.0877(5) Uani 1 1 d . . .
C26 C 0.42616(16) 1.05791(15) 0.06278(9) 0.0463(5) Uani 1 1 d . . .
C19 C 0.44567(17) 0.82399(15) 0.11372(9) 0.0472(5) Uani 1 1 d . . .
C2 C 0.61585(18) 0.88214(16) 0.25141(9) 0.0518(5) Uani 1 1 d . . .
H2 H 0.6335 0.9513 0.2383 0.062 Uiso 1 1 calc R . .
C27 C 0.37794(17) 1.09294(15) 0.00151(9) 0.0524(5) Uani 1 1 d . . .
H27 H 0.4098 1.0519 -0.0319 0.063 Uiso 1 1 calc R . .
C8 C 0.51799(16) 0.88667(15) 0.30015(9) 0.0485(5) Uani 1 1 d . . .
H8 H 0.5110 0.8184 0.3168 0.058 Uiso 1 1 calc R . .
C34 C 0.09882(19) 0.93428(17) 0.13251(10) 0.0630(6) Uani 1 1 d . . .
H34 H 0.1691 0.9089 0.1499 0.076 Uiso 1 1 calc R . .
C20 C 0.36958(16) 0.87611(14) 0.07386(8) 0.0451(5) Uani 1 1 d . . .
C38 C 0.00098(19) 1.03081(17) 0.05669(10) 0.0640(6) Uani 1 1 d . . .
H38 H 0.0037 1.0722 0.0226 0.077 Uiso 1 1 calc R . .
C3 C 0.73092(18) 0.83701(17) 0.27691(10) 0.0632(6) Uani 1 1 d . . .
H3A H 0.7908 0.8315 0.2449 0.076 Uiso 1 1 calc R . .
H3B H 0.7145 0.7698 0.2922 0.076 Uiso 1 1 calc R . .
C10 C 0.38111(19) 1.02635(16) 0.25769(9) 0.0636(6) Uani 1 1 d . . .
H10A H 0.4477 1.0454 0.2322 0.095 Uiso 1 1 calc R . .
H10B H 0.3823 1.0660 0.2941 0.095 Uiso 1 1 calc R . .
H10C H 0.3066 1.0378 0.2364 0.095 Uiso 1 1 calc R . .
C4 C 0.78057(19) 0.90228(18) 0.32802(10) 0.0687(7) Uani 1 1 d . . .
H4 H 0.7996 0.9688 0.3112 0.082 Uiso 1 1 calc R . .
C33 C 0.10653(17) 0.99452(14) 0.08196(9) 0.0458(5) Uani 1 1 d . . .
C32 C 0.24353(18) 1.07976(17) 0.00870(9) 0.0562(6) Uani 1 1 d . . .
C29 C 0.4974(2) 1.20817(16) 0.05588(10) 0.0606(6) Uani 1 1 d . . .
H29 H 0.5137 1.2771 0.0697 0.073 Uiso 1 1 calc R . .
C31 C 0.56152(17) 1.03704(16) 0.05854(10) 0.0588(6) Uani 1 1 d . . .
H31A H 0.5920 1.0058 0.0953 0.071 Uiso 1 1 calc R . .
H31B H 0.5807 0.9947 0.0240 0.071 Uiso 1 1 calc R . .
C12 C 0.34773(18) 0.74313(15) 0.22924(9) 0.0564(6) Uani 1 1 d . . .
H12A H 0.3641 0.7296 0.2717 0.068 Uiso 1 1 calc R . .
H12B H 0.4051 0.7044 0.2055 0.068 Uiso 1 1 calc R . .
C28 C 0.4234(2) 1.20298(17) -0.00193(10) 0.0644(6) Uani 1 1 d . . .
H28A H 0.4728 1.2144 -0.0377 0.077 Uiso 1 1 calc R . .
H28B H 0.3571 1.2508 -0.0015 0.077 Uiso 1 1 calc R . .
C23 C 0.4652(2) 0.69130(19) 0.04006(11) 0.0796(8) Uani 1 1 d . . .
H23 H 0.4994 0.6303 0.0283 0.096 Uiso 1 1 calc R . .
C22 C 0.3857(2) 0.7403(2) 0.00218(11) 0.0784(7) Uani 1 1 d . . .
H22 H 0.3627 0.7109 -0.0344 0.094 Uiso 1 1 calc R . .
C25 C 0.33344(15) 0.98432(14) 0.08748(8) 0.0430(5) Uani 1 1 d . . .
H25 H 0.3257 0.9934 0.1315 0.052 Uiso 1 1 calc R . .
C9 C 0.39178(17) 0.91393(15) 0.27409(9) 0.0498(5) Uani 1 1 d . . .
C7 C 0.56334(19) 0.95282(17) 0.35140(10) 0.0643(6) Uani 1 1 d . . .
H7A H 0.5039 0.9535 0.3838 0.077 Uiso 1 1 calc R . .
H7B H 0.5725 1.0214 0.3367 0.077 Uiso 1 1 calc R . .
C13 C 0.2212(2) 0.70591(16) 0.21460(11) 0.0599(6) Uani 1 1 d . . .
C35 C -0.0120(2) 0.91075(18) 0.15791(11) 0.0755(7) Uani 1 1 d . . .
H35 H -0.0154 0.8706 0.1925 0.091 Uiso 1 1 calc R . .
C11 C 0.29211(18) 0.89234(18) 0.32072(9) 0.0697(7) Uani 1 1 d . . .
H11A H 0.2145 0.8978 0.3015 0.105 Uiso 1 1 calc R . .
H11B H 0.2973 0.9403 0.3533 0.105 Uiso 1 1 calc R . .
H11C H 0.3021 0.8254 0.3366 0.105 Uiso 1 1 calc R . .
C5 C 0.8970(2) 0.8579(2) 0.35450(11) 0.1000(9) Uani 1 1 d . . .
H5A H 0.9268 0.9014 0.3859 0.150 Uiso 1 1 calc R . .
H5B H 0.9565 0.8521 0.3230 0.150 Uiso 1 1 calc R . .
H5C H 0.8805 0.7924 0.3711 0.150 Uiso 1 1 calc R . .
C6 C 0.6843(2) 0.91610(18) 0.37668(10) 0.0715(7) Uani 1 1 d . . .
H6A H 0.7132 0.9644 0.4064 0.086 Uiso 1 1 calc R . .
H6B H 0.6719 0.8523 0.3973 0.086 Uiso 1 1 calc R . .
C37 C -0.1089(2) 1.00527(19) 0.08237(13) 0.0803(7) Uani 1 1 d . . .
H37 H -0.1797 1.0292 0.0648 0.096 Uiso 1 1 calc R . .
C30 C 0.61012(19) 1.14268(17) 0.05063(11) 0.0696(6) Uani 1 1 d . . .
H30A H 0.6482 1.1508 0.0113 0.083 Uiso 1 1 calc R . .
H30B H 0.6682 1.1590 0.0821 0.083 Uiso 1 1 calc R . .
C21 C 0.3404(2) 0.83281(17) 0.01856(9) 0.0632(6) Uani 1 1 d . . .
H21 H 0.2892 0.8669 -0.0079 0.076 Uiso 1 1 calc R . .
C18 C 0.1413(2) 0.67917(19) 0.25974(13) 0.0860(8) Uani 1 1 d . . .
H18 H 0.1640 0.6865 0.3001 0.103 Uiso 1 1 calc R . .
C16 C -0.0063(3) 0.6295(2) 0.1876(2) 0.1125(11) Uani 1 1 d . . .
H16 H -0.0825 0.6043 0.1784 0.135 Uiso 1 1 calc R . .
C36 C -0.1158(2) 0.9459(2) 0.13268(13) 0.0785(7) Uani 1 1 d . . .
H36 H -0.1904 0.9297 0.1495 0.094 Uiso 1 1 calc R . .
C24 C 0.4941(2) 0.73278(16) 0.09529(11) 0.0629(6) Uani 1 1 d . . .
H24 H 0.5472 0.6989 0.1208 0.075 Uiso 1 1 calc R . .
C14 C 0.1851(2) 0.69115(17) 0.15562(12) 0.0776(7) Uani 1 1 d . . .
H14 H 0.2382 0.7062 0.1242 0.093 Uiso 1 1 calc R . .
C17 C 0.0269(3) 0.6412(2) 0.2460(2) 0.1098(11) Uani 1 1 d . . .
H17 H -0.0262 0.6241 0.2770 0.132 Uiso 1 1 calc R . .
C15 C 0.0714(3) 0.6543(2) 0.14213(16) 0.1049(10) Uani 1 1 d . . .
H15 H 0.0479 0.6464 0.1019 0.126 Uiso 1 1 calc R . .

loop_
_atom_site_aniso_label
_atom_site_aniso_U_11
_atom_site_aniso_U_22
_atom_site_aniso_U_33
_atom_site_aniso_U_23
_atom_site_aniso_U_13
_atom_site_aniso_U_12
O1 0.0415(8) 0.0625(10) 0.0516(8) 0.0060(7) -0.0044(6) 0.0090(7)
N2 0.0397(10) 0.0573(11) 0.0446(10) 0.0106(9) -0.0018(8) 0.0042(8)
O2 0.0558(8) 0.0489(9) 0.0580(9) 0.0017(7) 0.0086(7) -0.0026(7)
N1 0.0432(9) 0.0449(10) 0.0460(10) 0.0049(8) 0.0002(8) 0.0016(8)
C1 0.0411(12) 0.0473(12) 0.0468(12) 0.0067(10) -0.0025(10) 0.0034(10)
O3 0.0635(10) 0.1248(15) 0.0747(11) 0.0452(11) -0.0098(9) 0.0140(10)
C26 0.0397(11) 0.0464(13) 0.0528(13) 0.0033(11) 0.0043(10) 0.0040(10)
C19 0.0464(11) 0.0480(13) 0.0474(12) 0.0056(10) 0.0009(10) 0.0031(10)
C2 0.0471(12) 0.0567(14) 0.0517(13) 0.0101(10) -0.0071(11) -0.0035(11)
C27 0.0510(12) 0.0605(15) 0.0457(12) 0.0072(10) 0.0100(10) 0.0089(11)
C8 0.0483(12) 0.0522(13) 0.0449(12) 0.0081(10) -0.0051(10) -0.0013(10)
C34 0.0421(13) 0.0761(16) 0.0706(15) 0.0156(13) 0.0058(12) 0.0062(12)
C20 0.0428(11) 0.0504(13) 0.0421(12) 0.0021(10) 0.0010(10) -0.0031(10)
C38 0.0460(14) 0.0688(16) 0.0773(16) 0.0128(13) -0.0029(13) 0.0088(13)
C3 0.0478(12) 0.0767(16) 0.0652(14) 0.0175(13) -0.0120(11) 0.0022(12)
C10 0.0680(15) 0.0608(15) 0.0620(14) -0.0069(11) -0.0033(12) 0.0100(12)
C4 0.0539(13) 0.0798(18) 0.0725(15) 0.0226(13) -0.0187(13) -0.0106(13)
C33 0.0391(12) 0.0490(13) 0.0493(12) -0.0006(10) 0.0003(10) 0.0028(10)
C32 0.0521(14) 0.0687(16) 0.0480(13) 0.0118(12) -0.0035(11) 0.0077(12)
C29 0.0560(13) 0.0482(13) 0.0777(16) 0.0053(12) 0.0155(13) -0.0021(12)
C31 0.0429(12) 0.0624(15) 0.0711(15) 0.0092(12) 0.0053(11) 0.0027(11)
C12 0.0581(14) 0.0515(14) 0.0594(14) 0.0082(11) 0.0003(11) 0.0012(11)
C28 0.0647(14) 0.0593(15) 0.0692(15) 0.0176(12) 0.0220(13) 0.0100(12)
C23 0.107(2) 0.0622(17) 0.0695(17) -0.0123(14) 0.0036(15) 0.0207(15)
C22 0.107(2) 0.0678(18) 0.0602(15) -0.0132(13) -0.0080(15) 0.0002(17)
C25 0.0376(10) 0.0502(13) 0.0412(11) 0.0052(10) -0.0050(9) 0.0054(9)
C9 0.0489(12) 0.0540(14) 0.0466(12) 0.0022(11) 0.0022(11) 0.0022(11)
C7 0.0670(14) 0.0709(16) 0.0551(13) 0.0030(12) -0.0095(12) -0.0108(12)
C13 0.0546(14) 0.0453(13) 0.0798(17) 0.0085(13) -0.0006(13) -0.0035(11)
C35 0.0547(15) 0.0852(18) 0.0866(18) 0.0210(14) 0.0141(14) 0.0002(14)
C11 0.0577(14) 0.0935(19) 0.0580(14) -0.0056(13) 0.0056(12) 0.0000(13)
C5 0.0689(17) 0.130(2) 0.101(2) 0.0168(19) -0.0395(16) -0.0061(18)
C6 0.0736(16) 0.0777(17) 0.0632(15) 0.0103(13) -0.0202(14) -0.0190(14)
C37 0.0400(13) 0.0866(19) 0.114(2) 0.0129(17) -0.0039(15) 0.0104(13)
C30 0.0524(13) 0.0660(16) 0.0903(17) 0.0045(13) 0.0062(12) 0.0020(13)
C21 0.0757(15) 0.0611(16) 0.0529(14) -0.0015(12) -0.0076(12) 0.0009(13)
C18 0.0753(18) 0.0779(19) 0.105(2) 0.0065(16) 0.0156(16) -0.0142(15)
C16 0.066(2) 0.080(2) 0.191(4) 0.005(3) -0.017(3) -0.0158(18)
C36 0.0475(15) 0.0850(19) 0.103(2) 0.0065(16) 0.0185(15) 0.0013(14)
C24 0.0713(15) 0.0539(15) 0.0635(15) -0.0003(12) -0.0009(13) 0.0161(13)
C14 0.0698(17) 0.0687(17) 0.094(2) 0.0118(15) -0.0177(15) -0.0153(14)
C17 0.074(2) 0.087(2) 0.168(3) 0.007(2) 0.032(2) -0.0237(18)
C15 0.088(2) 0.088(2) 0.139(3) 0.013(2) -0.036(2) -0.0243(18)

loop_
_geom_bond_atom_site_label_1
_geom_bond_atom_site_label_2
_geom_bond_distance
_geom_bond_site_symmetry_2
_geom_bond_publ_flag
O1 C1 1.4286(19) . ?
O1 C2 1.434(2) . ?
N2 C32 1.368(2) . ?
N2 C33 1.417(2) . ?
N2 C25 1.478(2) . ?
O2 C26 1.442(2) . ?
O2 C29 1.445(2) . ?
N1 C1 1.462(2) . ?
N1 C12 1.492(2) . ?
N1 C9 1.508(2) . ?
C1 C19 1.504(3) . ?
O3 C32 1.219(2) . ?
C26 C25 1.517(2) . ?
C26 C27 1.524(3) . ?
C26 C31 1.526(3) . ?
C19 C24 1.383(3) . ?
C19 C20 1.399(3) . ?
C2 C3 1.515(3) . ?
C2 C8 1.526(3) . ?
C27 C32 1.506(3) . ?
C27 C28 1.545(3) . ?
C8 C7 1.515(3) . ?
C8 C9 1.553(3) . ?
C34 C33 1.373(3) . ?
C34 C35 1.383(3) . ?
C20 C21 1.385(3) . ?
C20 C25 1.519(3) . ?
C38 C33 1.380(3) . ?
C38 C37 1.383(3) . ?
C3 C4 1.523(3) . ?
C10 C9 1.538(3) . ?
C4 C6 1.523(3) . ?
C4 C5 1.532(3) . ?
C29 C28 1.515(3) . ?
C29 C30 1.525(3) . ?
C31 C30 1.510(3) . ?
C12 C13 1.520(3) . ?
C23 C24 1.373(3) . ?
C23 C22 1.376(3) . ?
C22 C21 1.373(3) . ?
C9 C11 1.534(3) . ?
C7 C6 1.529(3) . ?
C13 C14 1.373(3) . ?
C13 C18 1.377(3) . ?
C35 C36 1.359(3) . ?
C37 C36 1.362(3) . ?
C18 C17 1.396(4) . ?
C16 C17 1.345(4) . ?
C16 C15 1.361(4) . ?
C14 C15 1.383(3) . ?

loop_
_cod_related_entry_id
_cod_related_entry_database
_cod_related_entry_code
1 ChemSpider 9709121
